data_4080307
loop_
_publ_author_name
'Hegemann, Corinna'
'Tyrra, Wieland'
'Neud\"orfl, J\"org-Martin'
'Mathur, Sanjay'

_publ_section_title
;
 Synthetic and Structural Investigations on the Reactivity of the Cd--I
 Bond in [ICd{Zr2(OPri)9}] to Construct New Mixed-Metal Alkoxides
;
_journal_issue 6
_journal_name_full Organometallics
_journal_page_first 1654
_journal_paper_doi 10.1021/om301053b
_journal_volume 32
_journal_year 2013
_chemical_formula_moiety 'C33 H64 Cd F4 O9 Zr2'
_chemical_formula_sum 'C33 H64 Cd F4 O9 Zr2'
_chemical_formula_weight 975.68
_chemical_name_systematic
;
 ?
;
_space_group_IT_number 61
_symmetry_cell_setting orthorhombic
_symmetry_space_group_name_Hall '-P 2ac 2ab'
_symmetry_space_group_name_H-M 'P b c a'
_atom_sites_solution_hydrogens geom
_atom_sites_solution_primary direct
_atom_sites_solution_secondary difmap
_audit_creation_method SHELXL-97
_cell_angle_alpha 90.00
_cell_angle_beta 90.00
_cell_angle_gamma 90.00
_cell_formula_units_Z 8
_cell_length_a 14.5587(7)
_cell_length_b 18.1919(8)
_cell_length_c 34.3519(13)
_cell_measurement_reflns_used 32044
_cell_measurement_temperature 170(2)
_cell_measurement_theta_max 25.03
_cell_measurement_theta_min 1.19
_cell_volume 9098.1(7)
_computing_cell_refinement 'X-Area (Stoe & Cie, 2001)'
_computing_data_collection 'X-Area (Stoe & Cie, 2001)'
_computing_data_reduction 'X-Area (Stoe & Cie, 2001)'
_computing_structure_refinement 'SHELXL-97 (Sheldrick, 1997)'
_computing_structure_solution 'SHELXS-97 (Sheldrick, 1990)'
_diffrn_ambient_temperature 170(2)
_diffrn_measured_fraction_theta_full 0.996
_diffrn_measured_fraction_theta_max 0.996
_diffrn_measurement_device_type 'IPDS II (Stoe & Cie)'
_diffrn_measurement_method '\w and \f scans'
_diffrn_radiation_monochromator graphite
_diffrn_radiation_source 'fine-focus sealed tube'
_diffrn_radiation_type MoK\a
_diffrn_radiation_wavelength 0.71073
_diffrn_reflns_av_R_equivalents 0.0941
_diffrn_reflns_av_sigmaI/netI 0.0698
_diffrn_reflns_limit_h_max 17
_diffrn_reflns_limit_h_min -17
_diffrn_reflns_limit_k_max 21
_diffrn_reflns_limit_k_min -21
_diffrn_reflns_limit_l_max 40
_diffrn_reflns_limit_l_min -40
_diffrn_reflns_number 104373
_diffrn_reflns_theta_full 25.03
_diffrn_reflns_theta_max 25.03
_diffrn_reflns_theta_min 1.19
_diffrn_standards_decay_% 'not measured'
_diffrn_standards_interval_count 'not measured'
_diffrn_standards_interval_time 'not measured'
_diffrn_standards_number 'not measured'
_exptl_absorpt_coefficient_mu 0.971
_exptl_absorpt_correction_T_max 0.9999
_exptl_absorpt_correction_T_min 0.9998
_exptl_absorpt_correction_type numerical
_exptl_absorpt_process_details
;
        The absorption correction (X-RED; Stoe & Cie, 2001)
        was performed after optimizing the crystal shape
        using X-SHAPE (Stoe & Cie, 1999).
;
_exptl_crystal_colour colourless
_exptl_crystal_density_diffrn 1.425
_exptl_crystal_density_meas ?
_exptl_crystal_density_method 'not measured'
_exptl_crystal_description prism
_exptl_crystal_F_000 3984
_exptl_crystal_size_max 0.43
_exptl_crystal_size_mid 0.31
_exptl_crystal_size_min 0.25
_refine_diff_density_max 0.560
_refine_diff_density_min -0.455
_refine_diff_density_rms 0.057
_refine_ls_extinction_coef 0.000041(15)
_refine_ls_extinction_expression Fc^*^=kFc[1+0.001xFc^2^\l^3^/sin(2\q)]^-1/4^
_refine_ls_extinction_method SHELXL
_refine_ls_goodness_of_fit_ref 0.735
_refine_ls_hydrogen_treatment constr
_refine_ls_matrix_type full
_refine_ls_number_parameters 442
_refine_ls_number_reflns 8013
_refine_ls_number_restraints 0
_refine_ls_restrained_S_all 0.735
_refine_ls_R_factor_all 0.0975
_refine_ls_R_factor_gt 0.0357
_refine_ls_shift/su_max 0.097
_refine_ls_shift/su_mean 0.002
_refine_ls_structure_factor_coef Fsqd
_refine_ls_weighting_details 'calc w=1/[\s^2^(Fo^2^)+(0.0460P)^2^+0.0000P] where P=(Fo^2^+2Fc^2^)/3'
_refine_ls_weighting_scheme calc
_refine_ls_wR_factor_gt 0.0750
_refine_ls_wR_factor_ref 0.0865
_reflns_number_gt 3593
_reflns_number_total 8013
_reflns_threshold_expression >2sigma(I)
_cod_data_source_file om301053b_si_002.cif
_cod_data_source_block 3
_cod_depositor_comments
;
The following automatic conversions were performed:

'_symmetry_cell_setting' value 'Orthorhombic' changed to
'orthorhombic' according to
/home/saulius/struct/CIF-dictionaries/cif_core.dic dictionary named
'cif_core.dic' version 2.4.2 from 2011-04-26.

Automatic conversion script
Id: cif_fix_values 1891 2012-01-12 08:04:46Z andrius 

The following automatic conversions were performed:

'_exptl_crystal_density_meas' value 'not measured' was changed to '?'
- the value is perceived as not measured.

Automatic conversion script
Id: cif_fix_values 3008 2015-01-20 13:52:24Z robertas 
;
_cod_database_code 4080307

loop_
_symmetry_equiv_pos_as_xyz
'x, y, z'
'-x+1/2, -y, z+1/2'
'x+1/2, -y+1/2, -z'
'-x, y+1/2, -z+1/2'
'-x, -y, -z'
'x-1/2, y, -z-1/2'
'-x-1/2, y-1/2, z'
'x, -y-1/2, z-1/2'

loop_
_atom_site_label
_atom_site_type_symbol
_atom_site_fract_x
_atom_site_fract_y
_atom_site_fract_z
_atom_site_U_iso_or_equiv
_atom_site_adp_type
_atom_site_occupancy
_atom_site_symmetry_multiplicity
_atom_site_calc_flag
_atom_site_refinement_flags
Cd1 Cd 0.52623(3) 0.24606(2) -0.075022(11) 0.08248(13) Uani 1 1 d .
Zr2 Zr 0.57299(3) 0.40195(2) -0.120891(14) 0.06927(14) Uani 1 1 d .
Zr1 Zr 0.40561(3) 0.29300(3) -0.153589(14) 0.07391(15) Uani 1 1 d .
O4 O 0.4422(2) 0.34779(16) -0.09647(8) 0.0669(8) Uani 1 1 d .
O3 O 0.5578(2) 0.28179(16) -0.13905(9) 0.0700(8) Uani 1 1 d .
O5 O 0.4718(2) 0.39754(17) -0.16729(9) 0.0799(9) Uani 1 1 d .
O2 O 0.6215(2) 0.35107(18) -0.07244(10) 0.0819(9) Uani 1 1 d .
O6 O 0.6838(2) 0.41974(19) -0.14908(11) 0.0948(11) Uani 1 1 d .
O7 O 0.5516(2) 0.49865(18) -0.10075(10) 0.0934(11) Uani 1 1 d .
O1 O 0.4044(2) 0.20293(18) -0.11852(10) 0.0907(10) Uani 1 1 d .
C5 C 0.5302(5) 0.1401(5) 0.0403(2) 0.117(2) Uani 1 1 d .
F4 F 0.4760(3) 0.2511(2) 0.01633(10) 0.1294(11) Uani 1 1 d .
O9 O 0.2796(3) 0.3212(2) -0.15391(11) 0.1037(12) Uani 1 1 d .
F1 F 0.6207(3) 0.0837(2) -0.06682(14) 0.1464(14) Uani 1 1 d .
O8 O 0.4118(3) 0.2465(2) -0.20360(10) 0.1067(12) Uani 1 1 d .
F3 F 0.4988(4) 0.1598(3) 0.07543(14) 0.186(2) Uani 1 1 d .
C1 C 0.5477(4) 0.1703(3) -0.02824(17) 0.0798(15) Uani 1 1 d .
F2 F 0.6454(3) -0.0077(2) -0.00707(17) 0.196(2) Uani 1 1 d .
C40 C 0.3845(4) 0.3808(3) -0.06639(17) 0.0898(16) Uani 1 1 d .
H40 H 0.4252 0.3979 -0.0455 0.108 Uiso 1 1 calc R
C2 C 0.5890(4) 0.1051(4) -0.0313(2) 0.0999(18) Uani 1 1 d .
C6 C 0.5189(4) 0.1853(3) 0.0087(2) 0.0934(17) Uani 1 1 d .
C3 C 0.6034(5) 0.0571(4) -0.0007(3) 0.123(2) Uani 1 1 d .
C41 C 0.3210(4) 0.3242(3) -0.04910(18) 0.120(2) Uani 1 1 d .
H41A H 0.3565 0.2841 -0.0389 0.179 Uiso 1 1 calc R
H41B H 0.2803 0.3061 -0.0689 0.179 Uiso 1 1 calc R
H41C H 0.2858 0.3461 -0.0285 0.179 Uiso 1 1 calc R
C30 C 0.6198(4) 0.2340(4) -0.16050(18) 0.106(2) Uani 1 1 d .
H30 H 0.5893 0.1864 -0.1642 0.128 Uiso 1 1 calc R
C20 C 0.6872(4) 0.3730(3) -0.04389(18) 0.0986(17) Uani 1 1 d .
H20 H 0.7179 0.4174 -0.0535 0.118 Uiso 1 1 calc R
C4 C 0.5732(6) 0.0753(5) 0.0351(3) 0.135(3) Uani 1 1 d .
H4 H 0.5819 0.0435 0.0559 0.162 Uiso 1 1 calc R
C21 C 0.7587(5) 0.3153(4) -0.0386(2) 0.155(3) Uani 1 1 d .
H21A H 0.7886 0.3061 -0.0630 0.233 Uiso 1 1 calc R
H21B H 0.7304 0.2709 -0.0294 0.233 Uiso 1 1 calc R
H21C H 0.8032 0.3318 -0.0199 0.233 Uiso 1 1 calc R
C22 C 0.6388(5) 0.3929(4) -0.00645(19) 0.146(3) Uani 1 1 d .
H22A H 0.5948 0.4310 -0.0114 0.218 Uiso 1 1 calc R
H22B H 0.6830 0.4098 0.0122 0.218 Uiso 1 1 calc R
H22C H 0.6077 0.3503 0.0036 0.218 Uiso 1 1 calc R
C50 C 0.4533(7) 0.4493(5) -0.1974(2) 0.156(3) Uani 1 1 d .
H50 H 0.4084 0.4161 -0.2094 0.187 Uiso 1 1 calc R
C42 C 0.3347(4) 0.4456(3) -0.0815(2) 0.124(2) Uani 1 1 d .
H42A H 0.3780 0.4807 -0.0914 0.187 Uiso 1 1 calc R
H42B H 0.2998 0.4676 -0.0608 0.187 Uiso 1 1 calc R
H42C H 0.2940 0.4306 -0.1020 0.187 Uiso 1 1 calc R
C31 C 0.7039(5) 0.2218(5) -0.1378(2) 0.163(3) Uani 1 1 d .
H31A H 0.6885 0.2000 -0.1132 0.244 Uiso 1 1 calc R
H31B H 0.7343 0.2679 -0.1335 0.244 Uiso 1 1 calc R
H31C H 0.7441 0.1894 -0.1519 0.244 Uiso 1 1 calc R
C32 C 0.6402(5) 0.2657(4) -0.1997(2) 0.161(3) Uani 1 1 d .
H32A H 0.5839 0.2717 -0.2139 0.241 Uiso 1 1 calc R
H32B H 0.6802 0.2332 -0.2137 0.241 Uiso 1 1 calc R
H32C H 0.6694 0.3127 -0.1966 0.241 Uiso 1 1 calc R
C81 C 0.3428(13) 0.1494(7) -0.2361(3) 0.369(11) Uani 1 1 d .
H81A H 0.3328 0.1386 -0.2090 0.554 Uiso 1 1 calc R
H81B H 0.3738 0.1089 -0.2482 0.554 Uiso 1 1 calc R
H81C H 0.2847 0.1573 -0.2487 0.554 Uiso 1 1 calc R
C10 C 0.3545(6) 0.1354(4) -0.1180(3) 0.144(3) Uani 1 1 d .
H10 H 0.3099 0.1389 -0.1393 0.173 Uiso 1 1 calc R
C12 C 0.4176(7) 0.0740(4) -0.1288(3) 0.210(5) Uani 1 1 d .
H12A H 0.4457 0.0844 -0.1534 0.314 Uiso 1 1 calc R
H12B H 0.3833 0.0291 -0.1306 0.314 Uiso 1 1 calc R
H12C H 0.4644 0.0690 -0.1093 0.314 Uiso 1 1 calc R
C91 C 0.1589(7) 0.3752(8) -0.1880(4) 0.291(8) Uani 1 1 d .
H91A H 0.1892 0.4221 -0.1871 0.436 Uiso 1 1 calc R
H91B H 0.0936 0.3825 -0.1883 0.436 Uiso 1 1 calc R
H91C H 0.1773 0.3494 -0.2111 0.436 Uiso 1 1 calc R
C51 C 0.3849(8) 0.5007(5) -0.1888(3) 0.219(5) Uani 1 1 d .
H51A H 0.3542 0.4867 -0.1652 0.329 Uiso 1 1 calc R
H51B H 0.3413 0.5023 -0.2098 0.329 Uiso 1 1 calc R
H51C H 0.4122 0.5483 -0.1855 0.329 Uiso 1 1 calc R
C62 C 0.7636(7) 0.4983(7) -0.1897(4) 0.295(8) Uani 1 1 d .
H62A H 0.7053 0.4967 -0.2027 0.443 Uiso 1 1 calc R
H62B H 0.8119 0.4920 -0.2084 0.443 Uiso 1 1 calc R
H62C H 0.7706 0.5448 -0.1769 0.443 Uiso 1 1 calc R
C72 C 0.5252(10) 0.6249(5) -0.1108(4) 0.300(9) Uani 1 1 d .
H72A H 0.4702 0.6095 -0.1239 0.449 Uiso 1 1 calc R
H72B H 0.5730 0.6328 -0.1296 0.449 Uiso 1 1 calc R
H72C H 0.5136 0.6698 -0.0970 0.449 Uiso 1 1 calc R
C71 C 0.6300(8) 0.5869(4) -0.0625(3) 0.235(6) Uani 1 1 d .
H71A H 0.6417 0.5467 -0.0451 0.352 Uiso 1 1 calc R
H71B H 0.6198 0.6309 -0.0477 0.352 Uiso 1 1 calc R
H71C H 0.6820 0.5936 -0.0793 0.352 Uiso 1 1 calc R
C61 C 0.8445(6) 0.4275(7) -0.1418(4) 0.268(7) Uani 1 1 d .
H61A H 0.8317 0.3847 -0.1263 0.402 Uiso 1 1 calc R
H61B H 0.8596 0.4679 -0.1250 0.402 Uiso 1 1 calc R
H61C H 0.8953 0.4175 -0.1588 0.402 Uiso 1 1 calc R
C52 C 0.5057(8) 0.4464(7) -0.2283(3) 0.273(7) Uani 1 1 d .
H52A H 0.5421 0.4024 -0.2275 0.410 Uiso 1 1 calc R
H52B H 0.5455 0.4885 -0.2287 0.410 Uiso 1 1 calc R
H52C H 0.4681 0.4463 -0.2512 0.410 Uiso 1 1 calc R
C60 C 0.7678(6) 0.4453(6) -0.1638(3) 0.185(4) Uani 1 1 d .
H60 H 0.7756 0.4055 -0.1828 0.222 Uiso 1 1 calc R
C80 C 0.3961 0.2122(7) -0.2394(3) 0.267(8) Uani 1 1 d .
H80 H 0.4530 0.1837 -0.2373 0.320 Uiso 1 1 calc R
C92 C 0.1350(7) 0.2666(8) -0.1550(5) 0.346(11) Uani 1 1 d .
H92A H 0.1506 0.2408 -0.1316 0.519 Uiso 1 1 calc R
H92B H 0.1524 0.2376 -0.1772 0.519 Uiso 1 1 calc R
H92C H 0.0700 0.2754 -0.1556 0.519 Uiso 1 1 calc R
C70 C 0.5520(7) 0.5713(4) -0.0849(3) 0.156(3) Uani 1 1 d .
H70 H 0.5021 0.5704 -0.0658 0.187 Uiso 1 1 calc R
C90 C 0.1826(6) 0.3351(7) -0.1560(3) 0.177(4) Uani 1 1 d .
H90 H 0.1650 0.3632 -0.1328 0.213 Uiso 1 1 calc R
C11 C 0.3030(8) 0.1256(5) -0.0843(3) 0.244(6) Uani 1 1 d .
H11A H 0.2628 0.1669 -0.0808 0.366 Uiso 1 1 calc R
H11B H 0.3433 0.1216 -0.0623 0.366 Uiso 1 1 calc R
H11C H 0.2671 0.0815 -0.0866 0.366 Uiso 1 1 calc R
C82 C 0.4216(11) 0.2411(9) -0.2707(3) 0.336(11) Uani 1 1 d .
H82A H 0.4591 0.2832 -0.2652 0.504 Uiso 1 1 calc R
H82B H 0.3687 0.2561 -0.2854 0.504 Uiso 1 1 calc R
H82C H 0.4564 0.2061 -0.2856 0.504 Uiso 1 1 calc R

loop_
_atom_site_aniso_label
_atom_site_aniso_U_11
_atom_site_aniso_U_22
_atom_site_aniso_U_33
_atom_site_aniso_U_23
_atom_site_aniso_U_13
_atom_site_aniso_U_12
Cd1 0.0964(3) 0.0709(2) 0.0801(2) 0.0164(2) 0.0043(2) 0.0104(2)
Zr2 0.0736(3) 0.0596(3) 0.0746(3) 0.0046(2) 0.0017(3) -0.0033(2)
Zr1 0.0790(3) 0.0703(3) 0.0725(3) -0.0020(3) -0.0057(3) -0.0029(3)
O4 0.066(2) 0.0667(19) 0.0674(19) -0.0025(16) 0.0040(15) 0.0072(16)
O3 0.075(2) 0.0624(19) 0.0729(19) -0.0003(15) 0.0132(16) 0.0070(16)
O5 0.095(2) 0.073(2) 0.072(2) 0.0158(17) -0.0058(18) 0.0026(19)
O2 0.079(2) 0.085(2) 0.083(2) 0.0035(19) -0.0133(19) -0.0047(18)
O6 0.086(3) 0.090(3) 0.109(3) 0.007(2) 0.021(2) -0.015(2)
O7 0.107(3) 0.062(2) 0.111(3) -0.0082(19) 0.002(2) -0.0058(19)
O1 0.103(3) 0.070(2) 0.099(3) 0.005(2) -0.004(2) -0.017(2)
C5 0.113(5) 0.151(7) 0.086(5) 0.028(5) -0.003(4) -0.012(5)
F4 0.150(3) 0.126(3) 0.112(3) 0.002(2) 0.014(2) 0.005(3)
O9 0.073(3) 0.123(3) 0.114(3) -0.003(2) -0.018(2) 0.001(2)
F1 0.166(4) 0.111(3) 0.162(4) 0.004(3) 0.016(3) 0.042(2)
O8 0.128(3) 0.111(3) 0.081(2) -0.022(2) -0.011(2) -0.004(3)
F3 0.213(5) 0.241(6) 0.104(3) 0.045(3) 0.008(3) -0.018(4)
C1 0.078(4) 0.078(4) 0.083(4) 0.011(3) 0.004(3) 0.001(3)
F2 0.183(4) 0.115(3) 0.289(6) 0.070(4) -0.012(4) 0.047(3)
C40 0.083(4) 0.083(4) 0.104(4) -0.006(3) 0.020(3) 0.018(3)
C2 0.100(5) 0.088(4) 0.112(5) 0.021(4) -0.002(4) 0.006(4)
C6 0.086(4) 0.085(4) 0.109(5) 0.026(4) -0.008(4) -0.005(3)
C3 0.099(5) 0.092(5) 0.177(8) 0.045(6) -0.016(5) 0.015(4)
C41 0.110(5) 0.124(5) 0.124(5) 0.023(4) 0.047(4) 0.016(4)
C30 0.103(5) 0.124(5) 0.092(4) 0.006(4) 0.033(4) 0.032(4)
C20 0.088(4) 0.105(5) 0.103(5) 0.007(4) -0.014(4) -0.010(4)
C4 0.109(6) 0.145(8) 0.153(8) 0.075(6) -0.013(6) -0.012(5)
C21 0.122(6) 0.154(7) 0.189(8) 0.019(6) -0.061(5) 0.016(5)
C22 0.152(7) 0.187(8) 0.098(5) -0.015(5) -0.012(5) -0.034(6)
C50 0.216(9) 0.145(7) 0.107(6) 0.055(5) 0.039(6) 0.068(6)
C42 0.106(5) 0.105(5) 0.163(6) -0.003(4) 0.016(5) 0.025(4)
C31 0.140(7) 0.203(9) 0.144(6) 0.012(6) 0.033(6) 0.088(6)
C32 0.149(7) 0.172(8) 0.161(7) -0.028(6) 0.035(6) 0.029(6)
C81 0.70(3) 0.220(12) 0.188(12) -0.046(10) -0.122(17) -0.156(18)
C10 0.162(7) 0.087(5) 0.184(8) -0.005(5) 0.010(6) -0.045(5)
C12 0.285(12) 0.068(5) 0.276(12) -0.027(6) -0.018(10) -0.009(6)
C91 0.155(10) 0.343(18) 0.374(19) 0.128(15) -0.118(11) 0.002(10)
C51 0.294(13) 0.154(8) 0.210(10) 0.056(7) -0.028(9) 0.093(9)
C62 0.167(10) 0.319(16) 0.399(19) 0.215(15) 0.063(10) -0.042(10)
C72 0.51(2) 0.073(5) 0.321(15) 0.006(8) -0.216(15) 0.011(9)
C71 0.287(13) 0.112(7) 0.305(14) -0.069(8) -0.127(11) 0.003(7)
C61 0.105(8) 0.411(19) 0.288(14) 0.157(13) -0.023(8) -0.079(9)
C52 0.304(15) 0.332(16) 0.184(10) 0.164(11) 0.077(10) 0.085(12)
C60 0.104(7) 0.211(10) 0.238(11) 0.101(8) 0.036(7) -0.018(7)
C80 0.389(19) 0.289(15) 0.122(8) -0.096(10) 0.037(10) -0.185(14)
C92 0.124(9) 0.319(18) 0.60(3) 0.129(18) -0.117(13) -0.073(10)
C70 0.182(9) 0.075(5) 0.210(9) -0.039(6) -0.036(7) -0.004(5)
C90 0.125(8) 0.216(11) 0.190(9) -0.005(8) -0.057(7) -0.030(7)
C11 0.301(14) 0.173(9) 0.258(12) 0.012(8) 0.131(11) -0.119(9)
C82 0.41(2) 0.48(2) 0.118(8) -0.073(12) 0.061(11) -0.209(18)

loop_
_atom_type_symbol
_atom_type_description
_atom_type_scat_dispersion_real
_atom_type_scat_dispersion_imag
_atom_type_scat_source
C C 0.0033 0.0016 'International Tables Vol C Tables 4.2.6.8 and 6.1.1.4'
H H 0.0000 0.0000 'International Tables Vol C Tables 4.2.6.8 and 6.1.1.4'
O O 0.0106 0.0060 'International Tables Vol C Tables 4.2.6.8 and 6.1.1.4'
F F 0.0171 0.0103 'International Tables Vol C Tables 4.2.6.8 and 6.1.1.4'
Zr Zr -2.9673 0.5597 'International Tables Vol C Tables 4.2.6.8 and 6.1.1.4'
Cd Cd -0.8075 1.2024 'International Tables Vol C Tables 4.2.6.8 and 6.1.1.4'

loop_
_geom_angle_atom_site_label_1
_geom_angle_atom_site_label_2
_geom_angle_atom_site_label_3
_geom_angle
C1 Cd1 O4 145.38(17)
C1 Cd1 O3 148.91(18)
O4 Cd1 O3 65.58(10)
C1 Cd1 O2 114.01(16)
O4 Cd1 O2 71.28(11)
O3 Cd1 O2 72.26(11)
C1 Cd1 O1 110.95(16)
O4 Cd1 O1 71.46(10)
O3 Cd1 O1 69.97(11)
O2 Cd1 O1 135.02(11)
C1 Cd1 Zr2 151.40(14)
O4 Cd1 Zr2 43.98(7)
O3 Cd1 Zr2 43.53(7)
O2 Cd1 Zr2 37.39(8)
O1 Cd1 Zr2 97.63(8)
C1 Cd1 Zr1 148.25(14)
O4 Cd1 Zr1 42.76(7)
O3 Cd1 Zr1 43.16(7)
O2 Cd1 Zr1 97.62(8)
O1 Cd1 Zr1 37.42(8)
Zr2 Cd1 Zr1 60.254(14)
O6 Zr2 O7 99.47(15)
O6 Zr2 O2 101.48(15)
O7 Zr2 O2 100.31(14)
O6 Zr2 O5 101.96(14)
O7 Zr2 O5 100.89(14)
O2 Zr2 O5 145.12(12)
O6 Zr2 O3 96.05(13)
O7 Zr2 O3 164.13(13)
O2 Zr2 O3 79.71(12)
O5 Zr2 O3 72.46(11)
O6 Zr2 O4 162.99(13)
O7 Zr2 O4 97.31(13)
O2 Zr2 O4 78.12(12)
O5 Zr2 O4 71.98(11)
O3 Zr2 O4 67.05(10)
O6 Zr2 Cd1 124.03(11)
O7 Zr2 Cd1 125.50(11)
O2 Zr2 Cd1 44.93(9)
O5 Zr2 Cd1 100.25(8)
O3 Zr2 Cd1 44.86(7)
O4 Zr2 Cd1 44.84(7)
O6 Zr2 Zr1 123.17(11)
O7 Zr2 Zr1 123.28(11)
O2 Zr2 Zr1 105.02(9)
O5 Zr2 Zr1 40.14(8)
O3 Zr2 Zr1 43.01(8)
O4 Zr2 Zr1 42.63(7)
Cd1 Zr2 Zr1 60.117(14)
O9 Zr1 O8 99.17(17)
O9 Zr1 O1 102.26(15)
O8 Zr1 O1 100.11(15)
O9 Zr1 O5 100.89(15)
O8 Zr1 O5 99.81(15)
O1 Zr1 O5 146.43(13)
O9 Zr1 O4 96.47(14)
O8 Zr1 O4 163.67(14)
O1 Zr1 O4 80.99(12)
O5 Zr1 O4 72.51(11)
O9 Zr1 O3 163.95(13)
O8 Zr1 O3 96.36(14)
O1 Zr1 O3 78.86(12)
O5 Zr1 O3 72.31(11)
O4 Zr1 O3 67.74(10)
O9 Zr1 Cd1 125.55(12)
O8 Zr1 Cd1 126.01(12)
O1 Zr1 Cd1 47.01(9)
O5 Zr1 Cd1 99.50(8)
O4 Zr1 Cd1 44.51(7)
O3 Zr1 Cd1 44.56(7)
O9 Zr1 Zr2 123.03(11)
O8 Zr1 Zr2 121.97(12)
O1 Zr1 Zr2 106.59(10)
O5 Zr1 Zr2 39.88(8)
O4 Zr1 Zr2 43.52(7)
O3 Zr1 Zr2 43.09(7)
Cd1 Zr1 Zr2 59.629(14)
C40 O4 Zr1 131.2(3)
C40 O4 Zr2 123.9(3)
Zr1 O4 Zr2 93.85(10)
C40 O4 Cd1 113.8(3)
Zr1 O4 Cd1 92.73(10)
Zr2 O4 Cd1 91.18(10)
C30 O3 Zr1 123.1(3)
C30 O3 Zr2 130.6(3)
Zr1 O3 Zr2 93.91(11)
C30 O3 Cd1 115.6(3)
Zr1 O3 Cd1 92.28(11)
Zr2 O3 Cd1 91.61(11)
C50 O5 Zr2 129.6(5)
C50 O5 Zr1 130.4(5)
Zr2 O5 Zr1 99.99(12)
C20 O2 Zr2 132.0(3)
C20 O2 Cd1 130.2(3)
Zr2 O2 Cd1 97.68(13)
C60 O6 Zr2 167.4(6)
C70 O7 Zr2 170.4(5)
C10 O1 Zr1 134.9(4)
C10 O1 Cd1 129.5(4)
Zr1 O1 Cd1 95.57(12)
F3 C5 C4 120.8(8)
F3 C5 C6 120.8(8)
C4 C5 C6 118.4(8)
C90 O9 Zr1 173.9(5)
C80 O8 Zr1 167.8(3)
C2 C1 C6 113.0(6)
C2 C1 Cd1 125.4(5)
C6 C1 Cd1 121.6(4)
O4 C40 C42 111.2(5)
O4 C40 C41 110.5(4)
C42 C40 C41 112.5(5)
O4 C40 H40 107.4
C42 C40 H40 107.4
C41 C40 H40 107.4
C1 C2 F1 118.6(6)
C1 C2 C3 124.7(7)
F1 C2 C3 116.7(7)
C1 C6 C5 125.3(7)
C1 C6 F4 119.5(5)
C5 C6 F4 115.1(7)
C4 C3 F2 120.9(8)
C4 C3 C2 119.3(7)
F2 C3 C2 119.8(9)
C40 C41 H41A 109.5
C40 C41 H41B 109.5
H41A C41 H41B 109.5
C40 C41 H41C 109.5
H41A C41 H41C 109.5
H41B C41 H41C 109.5
O3 C30 C31 109.8(5)
O3 C30 C32 110.4(5)
C31 C30 C32 111.8(6)
O3 C30 H30 108.3
C31 C30 H30 108.3
C32 C30 H30 108.3
O2 C20 C21 110.9(5)
O2 C20 C22 109.8(5)
C21 C20 C22 113.0(6)
O2 C20 H20 107.7
C21 C20 H20 107.7
C22 C20 H20 107.7
C3 C4 C5 119.2(7)
C3 C4 H4 120.4
C5 C4 H4 120.4
C20 C21 H21A 109.5
C20 C21 H21B 109.5
H21A C21 H21B 109.5
C20 C21 H21C 109.5
H21A C21 H21C 109.5
H21B C21 H21C 109.5
C20 C22 H22A 109.5
C20 C22 H22B 109.5
H22A C22 H22B 109.5
C20 C22 H22C 109.5
H22A C22 H22C 109.5
H22B C22 H22C 109.5
C52 C50 C51 127.8(8)
C52 C50 O5 116.9(8)
C51 C50 O5 115.1(7)
C52 C50 H50 91.4
C51 C50 H50 91.4
O5 C50 H50 91.4
C40 C42 H42A 109.5
C40 C42 H42B 109.5
H42A C42 H42B 109.5
C40 C42 H42C 109.5
H42A C42 H42C 109.5
H42B C42 H42C 109.5
C30 C31 H31A 109.5
C30 C31 H31B 109.5
H31A C31 H31B 109.5
C30 C31 H31C 109.5
H31A C31 H31C 109.5
H31B C31 H31C 109.5
C30 C32 H32A 109.5
C30 C32 H32B 109.5
H32A C32 H32B 109.5
C30 C32 H32C 109.5
H32A C32 H32C 109.5
H32B C32 H32C 109.5
C80 C81 H81A 109.5
C80 C81 H81B 109.5
H81A C81 H81B 109.5
C80 C81 H81C 109.5
H81A C81 H81C 109.5
H81B C81 H81C 109.5
C11 C10 O1 113.3(7)
C11 C10 C12 116.3(9)
O1 C10 C12 109.1(6)
C11 C10 H10 105.7
O1 C10 H10 105.7
C12 C10 H10 105.7
C10 C12 H12A 109.5
C10 C12 H12B 109.5
H12A C12 H12B 109.5
C10 C12 H12C 109.5
H12A C12 H12C 109.5
H12B C12 H12C 109.5
C90 C91 H91A 109.5
C90 C91 H91B 109.5
H91A C91 H91B 109.5
C90 C91 H91C 109.5
H91A C91 H91C 109.5
H91B C91 H91C 109.5
C50 C51 H51A 109.5
C50 C51 H51B 109.5
H51A C51 H51B 109.5
C50 C51 H51C 109.5
H51A C51 H51C 109.5
H51B C51 H51C 109.5
C60 C62 H62A 109.5
C60 C62 H62B 109.5
H62A C62 H62B 109.5
C60 C62 H62C 109.5
H62A C62 H62C 109.5
H62B C62 H62C 109.5
C70 C72 H72A 109.5
C70 C72 H72B 109.5
H72A C72 H72B 109.5
C70 C72 H72C 109.5
H72A C72 H72C 109.5
H72B C72 H72C 109.5
C70 C71 H71A 109.5
C70 C71 H71B 109.5
H71A C71 H71B 109.5
C70 C71 H71C 109.5
H71A C71 H71C 109.5
H71B C71 H71C 109.5
C60 C61 H61A 109.5
C60 C61 H61B 109.5
H61A C61 H61B 109.5
C60 C61 H61C 109.5
H61A C61 H61C 109.5
H61B C61 H61C 109.5
C50 C52 H52A 109.5
C50 C52 H52B 109.5
H52A C52 H52B 109.5
C50 C52 H52C 109.5
H52A C52 H52C 109.5
H52B C52 H52C 109.5
C62 C60 C61 125.3(9)
C62 C60 O6 116.6(9)
C61 C60 O6 115.4(8)
C62 C60 H60 95.5
C61 C60 H60 95.6
O6 C60 H60 95.5
C82 C80 C81 125.6(10)
C82 C80 O8 121.3(11)
C81 C80 O8 112.8(10)
C82 C80 H80 91.9
C81 C80 H80 91.9
O8 C80 H80 91.9
C90 C92 H92A 109.5
C90 C92 H92B 109.5
H92A C92 H92B 109.5
C90 C92 H92C 109.5
H92A C92 H92C 109.5
H92B C92 H92C 109.5
C72 C70 C71 116.3(9)
C72 C70 O7 114.1(8)
C71 C70 O7 113.5(7)
C72 C70 H70 103.6
C71 C70 H70 103.6
O7 C70 H70 103.6
C91 C90 C92 111.3(10)
C91 C90 O9 112.5(10)
C92 C90 O9 108.9(9)
C91 C90 H90 108.0
C92 C90 H90 108.0
O9 C90 H90 108.0
C10 C11 H11A 109.5
C10 C11 H11B 109.5
H11A C11 H11B 109.5
C10 C11 H11C 109.5
H11A C11 H11C 109.5
H11B C11 H11C 109.5
C80 C82 H82A 109.5
C80 C82 H82B 109.5
H82A C82 H82B 109.5
C80 C82 H82C 109.5
H82A C82 H82C 109.5
H82B C82 H82C 109.5

loop_
_geom_bond_atom_site_label_1
_geom_bond_atom_site_label_2
_geom_bond_distance
Cd1 C1 2.140(5)
Cd1 O4 2.338(3)
Cd1 O3 2.339(3)
Cd1 O2 2.362(3)
Cd1 O1 2.448(3)
Cd1 Zr2 3.3148(6)
Cd1 Zr1 3.3312(6)
Zr2 O6 1.909(4)
Zr2 O7 1.916(3)
Zr2 O2 2.031(3)
Zr2 O5 2.172(3)
Zr2 O3 2.284(3)
Zr2 O4 2.302(3)
Zr2 Zr1 3.3358(7)
Zr1 O9 1.904(4)
Zr1 O8 1.917(4)
Zr1 O1 2.034(3)
Zr1 O5 2.183(3)
Zr1 O4 2.264(3)
Zr1 O3 2.281(3)
O4 C40 1.460(5)
O3 C30 1.454(6)
O5 C50 1.424(7)
O2 C20 1.427(6)
O6 C60 1.402(8)
O7 C70 1.430(7)
O1 C10 1.427(7)
C5 F3 1.341(8)
C5 C4 1.347(10)
C5 C6 1.372(8)
F4 C6 1.375(6)
O9 C90 1.437(9)
F1 C2 1.362(7)
O8 C80 1.397(9)
C1 C2 1.333(7)
C1 C6 1.363(8)
F2 C3 1.346(8)
C40 C42 1.478(7)
C40 C41 1.506(7)
C40 H40 0.9800
C2 C3 1.384(9)
C3 C4 1.345(10)
C41 H41A 0.9600
C41 H41B 0.9600
C41 H41C 0.9600
C30 C31 1.469(8)
C30 C32 1.495(9)
C30 H30 0.9800
C20 C21 1.489(8)
C20 C22 1.511(8)
C20 H20 0.9800
C4 H4 0.9300
C21 H21A 0.9600
C21 H21B 0.9600
C21 H21C 0.9600
C22 H22A 0.9600
C22 H22B 0.9600
C22 H22C 0.9600
C50 C52 1.308(10)
C50 C51 1.398(10)
C50 H50 0.9800
C42 H42A 0.9600
C42 H42B 0.9600
C42 H42C 0.9600
C31 H31A 0.9600
C31 H31B 0.9600
C31 H31C 0.9600
C32 H32A 0.9600
C32 H32B 0.9600
C32 H32C 0.9600
C81 C80 1.385(14)
C81 H81A 0.9600
C81 H81B 0.9600
C81 H81C 0.9600
C10 C11 1.390(10)
C10 C12 1.493(10)
C10 H10 0.9800
C12 H12A 0.9600
C12 H12B 0.9600
C12 H12C 0.9600
C91 C90 1.364(12)
C91 H91A 0.9600
C91 H91B 0.9600
C91 H91C 0.9600
C51 H51A 0.9600
C51 H51B 0.9600
C51 H51C 0.9600
C62 C60 1.313(11)
C62 H62A 0.9600
C62 H62B 0.9600
C62 H62C 0.9600
C72 C70 1.375(11)
C72 H72A 0.9600
C72 H72B 0.9600
C72 H72C 0.9600
C71 C70 1.401(10)
C71 H71A 0.9600
C71 H71B 0.9600
C71 H71C 0.9600
C61 C60 1.388(11)
C61 H61A 0.9600
C61 H61B 0.9600
C61 H61C 0.9600
C52 H52A 0.9600
C52 H52B 0.9600
C52 H52C 0.9600
C60 H60 0.9800
C80 C82 1.255(14)
C80 H80 0.9800
C92 C90 1.425(13)
C92 H92A 0.9600
C92 H92B 0.9600
C92 H92C 0.9600
C70 H70 0.9800
C90 H90 0.9800
C11 H11A 0.9600
C11 H11B 0.9600
C11 H11C 0.9600
C82 H82A 0.9600
C82 H82B 0.9600
C82 H82C 0.9600

loop_
_geom_torsion_atom_site_label_1
_geom_torsion_atom_site_label_2
_geom_torsion_atom_site_label_3
_geom_torsion_atom_site_label_4
_geom_torsion
C1 Cd1 Zr2 O6 71.7(4)
O4 Cd1 Zr2 O6 -163.20(17)
O3 Cd1 Zr2 O6 -60.12(17)
O2 Cd1 Zr2 O6 70.31(19)
O1 Cd1 Zr2 O6 -110.13(16)
Zr1 Cd1 Zr2 O6 -111.93(14)
C1 Cd1 Zr2 O7 -64.8(4)
O4 Cd1 Zr2 O7 60.29(17)
O3 Cd1 Zr2 O7 163.37(17)
O2 Cd1 Zr2 O7 -66.19(19)
O1 Cd1 Zr2 O7 113.37(16)
Zr1 Cd1 Zr2 O7 111.56(14)
C1 Cd1 Zr2 O2 1.4(4)
O4 Cd1 Zr2 O2 126.48(17)
O3 Cd1 Zr2 O2 -130.43(17)
O1 Cd1 Zr2 O2 179.56(16)
Zr1 Cd1 Zr2 O2 177.76(13)
C1 Cd1 Zr2 O5 -176.2(3)
O4 Cd1 Zr2 O5 -51.11(13)
O3 Cd1 Zr2 O5 51.97(14)
O2 Cd1 Zr2 O5 -177.59(16)
O1 Cd1 Zr2 O5 1.97(12)
Zr1 Cd1 Zr2 O5 0.16(9)
C1 Cd1 Zr2 O3 131.8(3)
O4 Cd1 Zr2 O3 -103.08(15)
O2 Cd1 Zr2 O3 130.43(17)
O1 Cd1 Zr2 O3 -50.01(14)
Zr1 Cd1 Zr2 O3 -51.81(11)
C1 Cd1 Zr2 O4 -125.1(3)
O3 Cd1 Zr2 O4 103.08(15)
O2 Cd1 Zr2 O4 -126.48(17)
O1 Cd1 Zr2 O4 53.08(13)
Zr1 Cd1 Zr2 O4 51.27(10)
C1 Cd1 Zr2 Zr1 -176.4(3)
O4 Cd1 Zr2 Zr1 -51.27(10)
O3 Cd1 Zr2 Zr1 51.81(11)
O2 Cd1 Zr2 Zr1 -177.76(13)
O1 Cd1 Zr2 Zr1 1.80(8)
C1 Cd1 Zr1 O9 65.7(3)
O4 Cd1 Zr1 O9 -58.03(18)
O3 Cd1 Zr1 O9 -163.28(18)
O2 Cd1 Zr1 O9 -109.59(16)
O1 Cd1 Zr1 O9 72.0(2)
Zr2 Cd1 Zr1 O9 -110.97(14)
C1 Cd1 Zr1 O8 -73.9(3)
O4 Cd1 Zr1 O8 162.37(18)
O3 Cd1 Zr1 O8 57.12(18)
O2 Cd1 Zr1 O8 110.80(17)
O1 Cd1 Zr1 O8 -67.6(2)
Zr2 Cd1 Zr1 O8 109.43(15)
C1 Cd1 Zr1 O1 -6.2(3)
O4 Cd1 Zr1 O1 -130.01(17)
O3 Cd1 Zr1 O1 124.74(17)
O2 Cd1 Zr1 O1 178.43(16)
Zr2 Cd1 Zr1 O1 177.06(14)
C1 Cd1 Zr1 O5 176.5(3)
O4 Cd1 Zr1 O5 52.77(14)
O3 Cd1 Zr1 O5 -52.47(13)
O2 Cd1 Zr1 O5 1.21(12)
O1 Cd1 Zr1 O5 -177.22(16)
Zr2 Cd1 Zr1 O5 -0.16(9)
C1 Cd1 Zr1 O4 123.8(3)
O3 Cd1 Zr1 O4 -105.25(15)
O2 Cd1 Zr1 O4 -51.56(13)
O1 Cd1 Zr1 O4 130.01(17)
Zr2 Cd1 Zr1 O4 -52.94(11)
C1 Cd1 Zr1 O3 -131.0(3)
O4 Cd1 Zr1 O3 105.25(15)
O2 Cd1 Zr1 O3 53.69(13)
O1 Cd1 Zr1 O3 -124.74(17)
Zr2 Cd1 Zr1 O3 52.31(10)
C1 Cd1 Zr1 Zr2 176.7(3)
O4 Cd1 Zr1 Zr2 52.94(11)
O3 Cd1 Zr1 Zr2 -52.31(10)
O2 Cd1 Zr1 Zr2 1.37(8)
O1 Cd1 Zr1 Zr2 -177.06(14)
O6 Zr2 Zr1 O9 -131.69(19)
O7 Zr2 Zr1 O9 -0.06(19)
O2 Zr2 Zr1 O9 113.37(17)
O5 Zr2 Zr1 O9 -64.74(19)
O3 Zr2 Zr1 O9 169.39(18)
O4 Zr2 Zr1 O9 60.70(17)
Cd1 Zr2 Zr1 O9 115.01(14)
O6 Zr2 Zr1 O8 -2.65(19)
O7 Zr2 Zr1 O8 128.98(19)
O2 Zr2 Zr1 O8 -117.58(17)
O5 Zr2 Zr1 O8 64.3(2)
O3 Zr2 Zr1 O8 -61.57(18)
O4 Zr2 Zr1 O8 -170.26(18)
Cd1 Zr2 Zr1 O8 -115.94(14)
O6 Zr2 Zr1 O1 111.05(17)
O7 Zr2 Zr1 O1 -117.33(17)
O2 Zr2 Zr1 O1 -3.89(14)
O5 Zr2 Zr1 O1 178.00(17)
O3 Zr2 Zr1 O1 52.13(15)
O4 Zr2 Zr1 O1 -56.56(15)
Cd1 Zr2 Zr1 O1 -2.25(10)
O6 Zr2 Zr1 O5 -66.96(19)
O7 Zr2 Zr1 O5 64.67(19)
O2 Zr2 Zr1 O5 178.11(16)
O3 Zr2 Zr1 O5 -125.87(17)
O4 Zr2 Zr1 O5 125.43(17)
Cd1 Zr2 Zr1 O5 179.75(13)
O6 Zr2 Zr1 O4 167.61(17)
O7 Zr2 Zr1 O4 -60.76(17)
O2 Zr2 Zr1 O4 52.68(14)
O5 Zr2 Zr1 O4 -125.43(17)
O3 Zr2 Zr1 O4 108.69(15)
Cd1 Zr2 Zr1 O4 54.32(11)
O6 Zr2 Zr1 O3 58.91(17)
O7 Zr2 Zr1 O3 -169.46(17)
O2 Zr2 Zr1 O3 -56.02(14)
O5 Zr2 Zr1 O3 125.87(17)
O4 Zr2 Zr1 O3 -108.69(15)
Cd1 Zr2 Zr1 O3 -54.38(11)
O6 Zr2 Zr1 Cd1 113.29(13)
O7 Zr2 Zr1 Cd1 -115.08(13)
O2 Zr2 Zr1 Cd1 -1.64(10)
O5 Zr2 Zr1 Cd1 -179.75(13)
O3 Zr2 Zr1 Cd1 54.38(11)
O4 Zr2 Zr1 Cd1 -54.32(11)
O9 Zr1 O4 C40 10.7(4)
O8 Zr1 O4 C40 174.0(5)
O1 Zr1 O4 C40 -90.8(4)
O5 Zr1 O4 C40 110.1(4)
O3 Zr1 O4 C40 -172.4(4)
Cd1 Zr1 O4 C40 -125.3(4)
Zr2 Zr1 O4 C40 143.3(4)
O9 Zr1 O4 Zr2 -132.63(14)
O8 Zr1 O4 Zr2 30.7(5)
O1 Zr1 O4 Zr2 125.93(13)
O5 Zr1 O4 Zr2 -33.21(11)
O3 Zr1 O4 Zr2 44.36(10)
Cd1 Zr1 O4 Zr2 91.37(11)
O9 Zr1 O4 Cd1 136.00(14)
O8 Zr1 O4 Cd1 -60.7(5)
O1 Zr1 O4 Cd1 34.56(12)
O5 Zr1 O4 Cd1 -124.58(13)
O3 Zr1 O4 Cd1 -47.01(10)
Zr2 Zr1 O4 Cd1 -91.37(11)
O6 Zr2 O4 C40 174.9(5)
O7 Zr2 O4 C40 -14.5(3)
O2 Zr2 O4 C40 84.5(3)
O5 Zr2 O4 C40 -113.7(3)
O3 Zr2 O4 C40 168.2(4)
Cd1 Zr2 O4 C40 120.0(4)
Zr1 Zr2 O4 C40 -147.2(4)
O6 Zr2 O4 Zr1 -37.9(5)
O7 Zr2 O4 Zr1 132.65(13)
O2 Zr2 O4 Zr1 -128.29(13)
O5 Zr2 O4 Zr1 33.53(11)
O3 Zr2 O4 Zr1 -44.56(10)
Cd1 Zr2 O4 Zr1 -92.82(11)
O6 Zr2 O4 Cd1 54.9(5)
O7 Zr2 O4 Cd1 -134.53(13)
O2 Zr2 O4 Cd1 -35.47(11)
O5 Zr2 O4 Cd1 126.35(12)
O3 Zr2 O4 Cd1 48.26(10)
Zr1 Zr2 O4 Cd1 92.82(11)
C1 Cd1 O4 C40 8.2(4)
O3 Cd1 O4 C40 -175.7(3)
O2 Cd1 O4 C40 -97.2(3)
O1 Cd1 O4 C40 108.5(3)
Zr2 Cd1 O4 C40 -128.2(3)
Zr1 Cd1 O4 C40 137.9(3)
C1 Cd1 O4 Zr1 -129.7(3)
O3 Cd1 O4 Zr1 46.45(10)
O2 Cd1 O4 Zr1 124.94(13)
O1 Cd1 O4 Zr1 -29.40(10)
Zr2 Cd1 O4 Zr1 93.91(11)
C1 Cd1 O4 Zr2 136.4(3)
O3 Cd1 O4 Zr2 -47.46(10)
O2 Cd1 O4 Zr2 31.03(10)
O1 Cd1 O4 Zr2 -123.31(12)
Zr1 Cd1 O4 Zr2 -93.91(11)
O9 Zr1 O3 C30 -179.3(5)
O8 Zr1 O3 C30 -14.1(4)
O1 Zr1 O3 C30 85.0(4)
O5 Zr1 O3 C30 -112.4(4)
O4 Zr1 O3 C30 169.8(4)
Cd1 Zr1 O3 C30 122.8(4)
Zr2 Zr1 O3 C30 -145.4(4)
O9 Zr1 O3 Zr2 -33.9(5)
O8 Zr1 O3 Zr2 131.35(14)
O1 Zr1 O3 Zr2 -129.55(13)
O5 Zr1 O3 Zr2 33.05(11)
O4 Zr1 O3 Zr2 -44.82(10)
Cd1 Zr1 O3 Zr2 -91.77(11)
O9 Zr1 O3 Cd1 57.8(5)
O8 Zr1 O3 Cd1 -136.88(14)
O1 Zr1 O3 Cd1 -37.78(12)
O5 Zr1 O3 Cd1 124.81(12)
O4 Zr1 O3 Cd1 46.95(10)
Zr2 Zr1 O3 Cd1 91.77(11)
O6 Zr2 O3 C30 7.3(4)
O7 Zr2 O3 C30 175.2(5)
O2 Zr2 O3 C30 -93.3(4)
O5 Zr2 O3 C30 108.0(4)
O4 Zr2 O3 C30 -174.7(4)
Cd1 Zr2 O3 C30 -126.4(4)
Zr1 Zr2 O3 C30 141.2(5)
O6 Zr2 O3 Zr1 -133.88(13)
O7 Zr2 O3 Zr1 34.0(5)
O2 Zr2 O3 Zr1 125.51(13)
O5 Zr2 O3 Zr1 -33.22(11)
O4 Zr2 O3 Zr1 44.16(10)
Cd1 Zr2 O3 Zr1 92.39(11)
O6 Zr2 O3 Cd1 133.73(13)
O7 Zr2 O3 Cd1 -58.4(5)
O2 Zr2 O3 Cd1 33.12(12)
O5 Zr2 O3 Cd1 -125.61(13)
O4 Zr2 O3 Cd1 -48.23(10)
Zr1 Zr2 O3 Cd1 -92.39(11)
C1 Cd1 O3 C30 1.1(5)
O4 Cd1 O3 C30 -174.7(4)
O2 Cd1 O3 C30 108.3(4)
O1 Cd1 O3 C30 -96.5(4)
Zr2 Cd1 O3 C30 137.4(4)
Zr1 Cd1 O3 C30 -128.7(4)
C1 Cd1 O3 Zr1 129.7(3)
O4 Cd1 O3 Zr1 -46.00(10)
O2 Cd1 O3 Zr1 -123.01(12)
O1 Cd1 O3 Zr1 32.10(10)
Zr2 Cd1 O3 Zr1 -93.98(11)
C1 Cd1 O3 Zr2 -136.3(3)
O4 Cd1 O3 Zr2 47.98(10)
O2 Cd1 O3 Zr2 -29.03(10)
O1 Cd1 O3 Zr2 126.08(13)
Zr1 Cd1 O3 Zr2 93.98(11)
O6 Zr2 O5 C50 -53.2(5)
O7 Zr2 O5 C50 49.1(5)
O2 Zr2 O5 C50 175.6(5)
O3 Zr2 O5 C50 -145.8(5)
O4 Zr2 O5 C50 143.3(5)
Cd1 Zr2 O5 C50 178.6(5)
Zr1 Zr2 O5 C50 178.8(6)
O6 Zr2 O5 Zr1 128.07(14)
O7 Zr2 O5 Zr1 -129.69(14)
O2 Zr2 O5 Zr1 -3.2(3)
O3 Zr2 O5 Zr1 35.43(11)
O4 Zr2 O5 Zr1 -35.47(11)
Cd1 Zr2 O5 Zr1 -0.22(12)
O9 Zr1 O5 C50 -49.3(5)
O8 Zr1 O5 C50 52.1(5)
O1 Zr1 O5 C50 177.8(5)
O4 Zr1 O5 C50 -142.7(5)
O3 Zr1 O5 C50 145.7(5)
Cd1 Zr1 O5 C50 -178.5(5)
Zr2 Zr1 O5 C50 -178.8(6)
O9 Zr1 O5 Zr2 129.46(15)
O8 Zr1 O5 Zr2 -129.12(15)
O1 Zr1 O5 Zr2 -3.5(3)
O4 Zr1 O5 Zr2 36.04(11)
O3 Zr1 O5 Zr2 -35.52(11)
Cd1 Zr1 O5 Zr2 0.22(12)
O6 Zr2 O2 C20 56.8(5)
O7 Zr2 O2 C20 -45.1(5)
O5 Zr2 O2 C20 -171.8(4)
O3 Zr2 O2 C20 151.0(5)
O4 Zr2 O2 C20 -140.5(5)
Cd1 Zr2 O2 C20 -175.9(5)
Zr1 Zr2 O2 C20 -173.9(4)
O6 Zr2 O2 Cd1 -127.23(14)
O7 Zr2 O2 Cd1 130.79(14)
O5 Zr2 O2 Cd1 4.1(3)
O3 Zr2 O2 Cd1 -33.07(11)
O4 Zr2 O2 Cd1 35.40(11)
Zr1 Zr2 O2 Cd1 2.01(12)
C1 Cd1 O2 C20 -3.2(5)
O4 Cd1 O2 C20 139.9(4)
O3 Cd1 O2 C20 -150.6(4)
O1 Cd1 O2 C20 175.4(4)
Zr2 Cd1 O2 C20 176.0(5)
Zr1 Cd1 O2 C20 174.1(4)
C1 Cd1 O2 Zr2 -179.28(19)
O4 Cd1 O2 Zr2 -36.12(11)
O3 Cd1 O2 Zr2 33.40(11)
O1 Cd1 O2 Zr2 -0.6(2)
Zr1 Cd1 O2 Zr2 -1.96(12)
O7 Zr2 O6 C60 26(2)
O2 Zr2 O6 C60 -76(2)
O5 Zr2 O6 C60 130(2)
O3 Zr2 O6 C60 -157(2)
O4 Zr2 O6 C60 -163(2)
Cd1 Zr2 O6 C60 -119(2)
Zr1 Zr2 O6 C60 167(2)
O6 Zr2 O7 C70 -38(3)
O2 Zr2 O7 C70 66(3)
O5 Zr2 O7 C70 -142(3)
O3 Zr2 O7 C70 154(3)
O4 Zr2 O7 C70 145(3)
Cd1 Zr2 O7 C70 107(3)
Zr1 Zr2 O7 C70 -179(100)
O9 Zr1 O1 C10 53.9(6)
O8 Zr1 O1 C10 -47.9(6)
O5 Zr1 O1 C10 -173.5(6)
O4 Zr1 O1 C10 148.7(6)
O3 Zr1 O1 C10 -142.4(6)
Cd1 Zr1 O1 C10 -178.4(7)
Zr2 Zr1 O1 C10 -175.8(6)
O9 Zr1 O1 Cd1 -127.66(14)
O8 Zr1 O1 Cd1 130.55(15)
O5 Zr1 O1 Cd1 5.0(3)
O4 Zr1 O1 Cd1 -32.93(11)
O3 Zr1 O1 Cd1 35.99(11)
Zr2 Zr1 O1 Cd1 2.65(12)
C1 Cd1 O1 C10 -5.0(6)
O4 Cd1 O1 C10 -148.2(6)
O3 Cd1 O1 C10 141.8(6)
O2 Cd1 O1 C10 176.3(5)
Zr2 Cd1 O1 C10 176.0(5)
Zr1 Cd1 O1 C10 178.5(6)
C1 Cd1 O1 Zr1 176.49(19)
O4 Cd1 O1 Zr1 33.26(11)
O3 Cd1 O1 Zr1 -36.75(11)
O2 Cd1 O1 Zr1 -2.2(2)
Zr2 Cd1 O1 Zr1 -2.58(12)
O8 Zr1 O9 C90 41(5)
O1 Zr1 O9 C90 -62(5)
O5 Zr1 O9 C90 143(5)
O4 Zr1 O9 C90 -144(5)
O3 Zr1 O9 C90 -154(5)
Cd1 Zr1 O9 C90 -107(5)
Zr2 Zr1 O9 C90 179(100)
O9 Zr1 O8 C80 -18(3)
O1 Zr1 O8 C80 87(3)
O5 Zr1 O8 C80 -121(3)
O4 Zr1 O8 C80 179(3)
O3 Zr1 O8 C80 166(3)
Cd1 Zr1 O8 C80 130(3)
Zr2 Zr1 O8 C80 -156(3)
O4 Cd1 C1 C2 161.2(4)
O3 Cd1 C1 C2 -12.0(7)
O2 Cd1 C1 C2 -107.3(5)
O1 Cd1 C1 C2 73.7(5)
Zr2 Cd1 C1 C2 -108.2(5)
Zr1 Cd1 C1 C2 77.8(6)
O4 Cd1 C1 C6 -18.7(6)
O3 Cd1 C1 C6 168.1(3)
O2 Cd1 C1 C6 72.8(5)
O1 Cd1 C1 C6 -106.2(5)
Zr2 Cd1 C1 C6 71.9(6)
Zr1 Cd1 C1 C6 -102.1(5)
Zr1 O4 C40 C42 -64.1(6)
Zr2 O4 C40 C42 70.0(5)
Cd1 O4 C40 C42 178.8(4)
Zr1 O4 C40 C41 61.6(6)
Zr2 O4 C40 C41 -164.3(4)
Cd1 O4 C40 C41 -55.4(5)
C6 C1 C2 F1 179.9(5)
Cd1 C1 C2 F1 -0.1(8)
C6 C1 C2 C3 -0.9(9)
Cd1 C1 C2 C3 179.1(5)
C2 C1 C6 C5 0.4(9)
Cd1 C1 C6 C5 -179.7(5)
C2 C1 C6 F4 179.2(5)
Cd1 C1 C6 F4 -0.8(7)
F3 C5 C6 C1 -179.6(6)
C4 C5 C6 C1 0.0(11)
F3 C5 C6 F4 1.5(9)
C4 C5 C6 F4 -178.8(6)
C1 C2 C3 C4 1.0(11)
F1 C2 C3 C4 -179.7(7)
C1 C2 C3 F2 179.5(6)
F1 C2 C3 F2 -1.3(10)
Zr1 O3 C30 C31 -163.3(4)
Zr2 O3 C30 C31 65.0(7)
Cd1 O3 C30 C31 -51.9(6)
Zr1 O3 C30 C32 73.1(6)
Zr2 O3 C30 C32 -58.7(7)
Cd1 O3 C30 C32 -175.6(5)
Zr2 O2 C20 C21 -127.9(5)
Cd1 O2 C20 C21 57.4(7)
Zr2 O2 C20 C22 106.6(5)
Cd1 O2 C20 C22 -68.1(6)
F2 C3 C4 C5 -179.0(6)
C2 C3 C4 C5 -0.5(12)
F3 C5 C4 C3 179.6(7)
C6 C5 C4 C3 0.0(12)
Zr2 O5 C50 C52 82.7(11)
Zr1 O5 C50 C52 -98.9(11)
Zr2 O5 C50 C51 -92.8(9)
Zr1 O5 C50 C51 85.7(10)
Zr1 O1 C10 C11 -119.6(8)
Cd1 O1 C10 C11 62.5(10)
Zr1 O1 C10 C12 109.1(7)
Cd1 O1 C10 C12 -68.9(9)
Zr2 O6 C60 C62 -88(3)
Zr2 O6 C60 C61 74(3)
Zr1 O8 C80 C82 120(3)
Zr1 O8 C80 C81 -54(4)
Zr2 O7 C70 C72 113(3)
Zr2 O7 C70 C71 -23(4)
Zr1 O9 C90 C91 -97(5)
Zr1 O9 C90 C92 27(6)
